data_7153359
loop_
_publ_author_name
'Rao, Weidong'
'Chan, Philip Wai Hong'

_publ_section_title
;
 Unexpected iron(III) chloride-catalysed dimerisation of
 1,1,3-trisubstituted-prop-2-yn-1-ols as an expedient route to highly
 conjugated indenes.
;
_journal_issue 17
_journal_name_full 'Organic &amp; biomolecular chemistry'
_journal_page_first 4016
_journal_page_last 4025
_journal_paper_doi 10.1039/c003522j
_journal_volume 8
_journal_year 2010
_chemical_formula_moiety 'C38 H32'
_chemical_formula_sum 'C38 H32'
_chemical_formula_weight 488.64
_chemical_name_systematic
;

?

;
_space_group_IT_number 14
_symmetry_cell_setting monoclinic
_symmetry_space_group_name_Hall '-P 2ybc'
_symmetry_space_group_name_H-M 'P 1 21/c 1'
_atom_sites_solution_hydrogens geom
_atom_sites_solution_primary direct
_atom_sites_solution_secondary difmap
_audit_creation_method SHELXL-97
_cell_angle_alpha 90.00
_cell_angle_beta 109.158(2)
_cell_angle_gamma 90.00
_cell_formula_units_Z 4
_cell_length_a 12.3141(3)
_cell_length_b 20.8168(6)
_cell_length_c 11.1136(3)
_cell_measurement_reflns_used 6111
_cell_measurement_temperature 173(2)
_cell_measurement_theta_max 29.27
_cell_measurement_theta_min 2.36
_cell_volume 2691.08(13)
_computing_cell_refinement 'Bruker SMART'
_computing_data_collection 'Bruker SMART'
_computing_data_reduction 'Bruker SAINT'
_computing_molecular_graphics 'Bruker SHELXTL'
_computing_publication_material 'Bruker SHELXTL'
_computing_structure_refinement 'SHELXL-97 (Sheldrick, 1997)'
_computing_structure_solution 'SHELXS-97 (Sheldrick, 1990)'
_diffrn_ambient_temperature 173(2)
_diffrn_measured_fraction_theta_full 0.990
_diffrn_measured_fraction_theta_max 0.990
_diffrn_measurement_device_type 'CCD area detector'
_diffrn_measurement_method 'phi and omega scans'
_diffrn_radiation_monochromator graphite
_diffrn_radiation_source 'fine-focus sealed tube'
_diffrn_radiation_type MoK\a
_diffrn_radiation_wavelength 0.71073
_diffrn_reflns_av_R_equivalents 0.0384
_diffrn_reflns_av_sigmaI/netI 0.0346
_diffrn_reflns_limit_h_max 16
_diffrn_reflns_limit_h_min -16
_diffrn_reflns_limit_k_max 27
_diffrn_reflns_limit_k_min -27
_diffrn_reflns_limit_l_max 14
_diffrn_reflns_limit_l_min -14
_diffrn_reflns_number 29583
_diffrn_reflns_theta_full 28.00
_diffrn_reflns_theta_max 28.00
_diffrn_reflns_theta_min 2.63
_exptl_absorpt_coefficient_mu 0.068
_exptl_absorpt_correction_T_max 0.9879
_exptl_absorpt_correction_T_min 0.9826
_exptl_absorpt_correction_type multi-scan
_exptl_absorpt_process_details sadabs
_exptl_crystal_colour colourless
_exptl_crystal_density_diffrn 1.206
_exptl_crystal_density_method 'not measured'
_exptl_crystal_description block
_exptl_crystal_F_000 1040
_exptl_crystal_size_max 0.26
_exptl_crystal_size_mid 0.24
_exptl_crystal_size_min 0.18
_refine_diff_density_max 0.285
_refine_diff_density_min -0.215
_refine_diff_density_rms 0.041
_refine_ls_extinction_method none
_refine_ls_goodness_of_fit_ref 1.033
_refine_ls_hydrogen_treatment constr
_refine_ls_matrix_type full
_refine_ls_number_parameters 353
_refine_ls_number_reflns 6429
_refine_ls_number_restraints 24
_refine_ls_restrained_S_all 1.032
_refine_ls_R_factor_all 0.0686
_refine_ls_R_factor_gt 0.0456
_refine_ls_shift/su_max 0.001
_refine_ls_shift/su_mean 0.000
_refine_ls_structure_factor_coef Fsqd
_refine_ls_weighting_details 'calc w=1/[\s^2^(Fo^2^)+(0.0530P)^2^+0.7883P] where P=(Fo^2^+2Fc^2^)/3'
_refine_ls_weighting_scheme calc
_refine_ls_wR_factor_gt 0.1092
_refine_ls_wR_factor_ref 0.1236
_reflns_number_gt 4766
_reflns_number_total 6429
_reflns_threshold_expression >2sigma(I)
_cod_data_source_file c003522j.txt
_cod_data_source_block chan22m
_cod_depositor_comments
;
The following automatic conversions were performed:

'_symmetry_cell_setting' value 'Monoclinic' changed to 'monoclinic'
according to /home/saulius/struct/CIF-dictionaries/cif_core.dic
dictionary named 'cif_core.dic' version 2.4.2 from 2011-04-26.

Automatic conversion script
Id: cif_fix_values 1891 2012-01-12 08:04:46Z andrius 
;
_cod_original_cell_volume 2691.08(12)
_cod_original_sg_symbol_H-M P2(1)/c
_cod_database_code 7153359

loop_
_symmetry_equiv_pos_as_xyz
'x, y, z'
'-x, y+1/2, -z+1/2'
'-x, -y, -z'
'x, -y-1/2, z-1/2'

loop_
_atom_site_label
_atom_site_type_symbol
_atom_site_fract_x
_atom_site_fract_y
_atom_site_fract_z
_atom_site_U_iso_or_equiv
_atom_site_adp_type
_atom_site_occupancy
_atom_site_symmetry_multiplicity
_atom_site_calc_flag
_atom_site_refinement_flags
_atom_site_disorder_assembly
_atom_site_disorder_group
C1 C 0.32610(13) 0.31785(7) 0.49602(15) 0.0326(3) Uani 1 1 d . . .
H1 H 0.3525 0.3499 0.4513 0.039 Uiso 1 1 calc R . .
C2 C 0.34159(15) 0.25358(8) 0.47437(16) 0.0420(4) Uani 1 1 d . . .
H2 H 0.3795 0.2416 0.4158 0.050 Uiso 1 1 calc R . .
C3 C 0.30215(16) 0.20694(8) 0.53771(18) 0.0484(5) Uani 1 1 d . . .
H3 H 0.3129 0.1628 0.5229 0.058 Uiso 1 1 calc R . .
C4 C 0.24725(17) 0.22424(8) 0.62220(19) 0.0505(5) Uani 1 1 d . . .
H4 H 0.2195 0.1919 0.6650 0.061 Uiso 1 1 calc R . .
C5 C 0.23203(14) 0.28838(8) 0.64565(16) 0.0384(4) Uani 1 1 d . . .
H5 H 0.1943 0.2999 0.7046 0.046 Uiso 1 1 calc R . .
C6 C 0.27206(12) 0.33592(6) 0.58280(13) 0.0268(3) Uani 1 1 d . . .
C7 C 0.26167(12) 0.40240(7) 0.61230(13) 0.0274(3) Uani 1 1 d . . .
C8 C 0.25547(11) 0.45642(6) 0.64644(13) 0.0254(3) Uani 1 1 d . . .
C9 C 0.24935(11) 0.51968(6) 0.69294(12) 0.0222(3) Uani 1 1 d . . .
C10 C 0.29108(11) 0.57755(6) 0.64600(12) 0.0231(3) Uani 1 1 d . . .
C11 C 0.34108(12) 0.58461(7) 0.55194(13) 0.0298(3) Uani 1 1 d . . .
H11 H 0.3507 0.5487 0.5035 0.036 Uiso 1 1 calc R . .
C12 C 0.37687(13) 0.64561(8) 0.53016(14) 0.0356(4) Uani 1 1 d . . .
H12 H 0.4109 0.6516 0.4657 0.043 Uiso 1 1 calc R . .
C13 C 0.36342(14) 0.69773(8) 0.60147(15) 0.0381(4) Uani 1 1 d . . .
H13 H 0.3883 0.7391 0.5853 0.046 Uiso 1 1 calc R . .
C14 C 0.31392(13) 0.69026(7) 0.69646(14) 0.0327(3) Uani 1 1 d . . .
H14 H 0.3061 0.7260 0.7460 0.039 Uiso 1 1 calc R . .
C15 C 0.27613(11) 0.62993(6) 0.71798(12) 0.0237(3) Uani 1 1 d . . .
C16 C 0.22012(11) 0.60835(6) 0.81418(12) 0.0209(3) Uani 1 1 d . . .
C17 C 0.09710(11) 0.63565(6) 0.78587(13) 0.0256(3) Uani 1 1 d . A .
H17 H 0.0561 0.6111 0.8353 0.031 Uiso 1 1 calc R . .
C18 C 0.08192(14) 0.70872(7) 0.80179(15) 0.0355(4) Uani 1 1 d D . .
H18C H 0.0330 0.7192 0.8542 0.043 Uiso 0.414(18) 1 calc PR A 2
H18D H 0.1553 0.7328 0.8312 0.043 Uiso 0.414(18) 1 calc PR A 2
H18A H 0.0497 0.7194 0.8701 0.043 Uiso 0.586(18) 1 d PR A 1
H18B H 0.1519 0.7343 0.8105 0.043 Uiso 0.586(18) 1 d PR A 1
C19 C -0.0197(8) 0.7077(4) 0.6777(8) 0.058(2) Uani 0.586(18) 1 d PDU A 1
H19A H -0.0165 0.7420 0.6171 0.070 Uiso 0.586(18) 1 calc PR A 1
H19B H -0.0955 0.7071 0.6906 0.070 Uiso 0.586(18) 1 calc PR A 1
C19A C 0.0190(10) 0.7137(4) 0.6573(8) 0.045(2) Uani 0.414(18) 1 d PDU A 2
H19C H -0.0591 0.7323 0.6354 0.054 Uiso 0.414(18) 1 calc PR A 2
H19D H 0.0642 0.7359 0.6108 0.054 Uiso 0.414(18) 1 calc PR A 2
C20 C 0.01912(13) 0.64119(8) 0.64478(14) 0.0352(4) Uani 1 1 d D . .
H20C H 0.0561 0.6258 0.5833 0.042 Uiso 0.414(18) 1 calc PR A 2
H20D H -0.0577 0.6215 0.6274 0.042 Uiso 0.414(18) 1 calc PR A 2
H20A H 0.0608 0.6364 0.5828 0.042 Uiso 0.586(18) 1 d PR A 1
H20B H -0.0494 0.6130 0.6225 0.042 Uiso 0.586(18) 1 d PR A 1
C21 C 0.29559(11) 0.62264(6) 0.95174(12) 0.0213(3) Uani 1 1 d . . .
C22 C 0.24796(12) 0.63011(6) 1.04834(13) 0.0258(3) Uani 1 1 d . . .
H22 H 0.1667 0.6312 1.0276 0.031 Uiso 1 1 calc R . .
C23 C 0.31724(13) 0.63597(7) 1.17458(14) 0.0317(3) Uani 1 1 d . . .
H23 H 0.2834 0.6407 1.2395 0.038 Uiso 1 1 calc R . .
C24 C 0.43554(13) 0.63484(7) 1.20585(14) 0.0326(3) Uani 1 1 d . . .
H24 H 0.4831 0.6381 1.2924 0.039 Uiso 1 1 calc R . .
C25 C 0.48420(12) 0.62895(7) 1.11103(14) 0.0291(3) Uani 1 1 d . . .
H25 H 0.5655 0.6288 1.1322 0.035 Uiso 1 1 calc R . .
C26 C 0.41501(11) 0.62329(6) 0.98494(13) 0.0249(3) Uani 1 1 d . . .
H26 H 0.4494 0.6198 0.9202 0.030 Uiso 1 1 calc R . .
C27 C 0.20978(11) 0.53510(6) 0.78952(12) 0.0210(3) Uani 1 1 d . . .
C28 C 0.15874(11) 0.48905(6) 0.85774(13) 0.0226(3) Uani 1 1 d . . .
C29 C 0.06288(12) 0.45692(6) 0.79348(14) 0.0264(3) Uani 1 1 d . . .
C30 C -0.01150(12) 0.45360(7) 0.65452(14) 0.0308(3) Uani 1 1 d . . .
H30A H 0.0323 0.4550 0.5941 0.037 Uiso 1 1 calc R . .
H30B H -0.0757 0.4848 0.6304 0.037 Uiso 1 1 calc R . .
C31 C -0.04659(15) 0.38516(8) 0.68160(16) 0.0415(4) Uani 1 1 d . . .
H31A H -0.0047 0.3506 0.6542 0.050 Uiso 1 1 calc R . .
H31B H -0.1306 0.3775 0.6494 0.050 Uiso 1 1 calc R . .
C32 C 0.00121(13) 0.39980(7) 0.82618(15) 0.0350(4) Uani 1 1 d . . .
H32A H -0.0584 0.4115 0.8641 0.042 Uiso 1 1 calc R . .
H32B H 0.0533 0.3663 0.8771 0.042 Uiso 1 1 calc R . .
C33 C 0.22118(11) 0.47619(6) 0.99508(13) 0.0236(3) Uani 1 1 d . . .
C34 C 0.16288(13) 0.46299(7) 1.08084(14) 0.0301(3) Uani 1 1 d . . .
H34 H 0.0812 0.4617 1.0516 0.036 Uiso 1 1 calc R . .
C35 C 0.22322(15) 0.45174(7) 1.20837(15) 0.0380(4) Uani 1 1 d . . .
H35 H 0.1827 0.4426 1.2658 0.046 Uiso 1 1 calc R . .
C36 C 0.34190(15) 0.45376(7) 1.25231(15) 0.0385(4) Uani 1 1 d . . .
H36 H 0.3828 0.4467 1.3400 0.046 Uiso 1 1 calc R . .
C37 C 0.40091(13) 0.46607(7) 1.16849(15) 0.0339(3) Uani 1 1 d . . .
H37 H 0.4826 0.4672 1.1984 0.041 Uiso 1 1 calc R . .
C38 C 0.34113(12) 0.47677(6) 1.04090(14) 0.0265(3) Uani 1 1 d . . .
H38 H 0.3824 0.4846 0.9836 0.032 Uiso 1 1 calc R . .

loop_
_atom_site_aniso_label
_atom_site_aniso_U_11
_atom_site_aniso_U_22
_atom_site_aniso_U_33
_atom_site_aniso_U_23
_atom_site_aniso_U_13
_atom_site_aniso_U_12
C1 0.0373(8) 0.0256(7) 0.0341(8) -0.0040(6) 0.0108(6) 0.0031(6)
C2 0.0485(9) 0.0334(9) 0.0426(9) -0.0110(7) 0.0129(8) 0.0091(7)
C3 0.0613(11) 0.0230(8) 0.0540(11) -0.0059(7) 0.0095(9) 0.0097(7)
C4 0.0692(12) 0.0273(8) 0.0552(12) 0.0088(8) 0.0209(10) 0.0008(8)
C5 0.0489(9) 0.0315(8) 0.0362(9) 0.0021(6) 0.0161(7) 0.0045(7)
C6 0.0286(7) 0.0221(7) 0.0249(7) -0.0034(5) 0.0025(5) 0.0038(5)
C7 0.0288(7) 0.0262(7) 0.0255(7) -0.0032(5) 0.0063(6) 0.0022(5)
C8 0.0258(6) 0.0263(7) 0.0242(7) -0.0023(5) 0.0083(5) 0.0008(5)
C9 0.0234(6) 0.0212(6) 0.0212(6) -0.0034(5) 0.0065(5) -0.0003(5)
C10 0.0233(6) 0.0252(7) 0.0196(6) -0.0015(5) 0.0055(5) -0.0020(5)
C11 0.0298(7) 0.0391(8) 0.0215(7) -0.0053(6) 0.0098(6) -0.0031(6)
C12 0.0356(8) 0.0510(10) 0.0235(7) 0.0025(7) 0.0141(6) -0.0084(7)
C13 0.0493(9) 0.0352(8) 0.0319(8) 0.0035(6) 0.0162(7) -0.0138(7)
C14 0.0458(8) 0.0256(7) 0.0289(8) -0.0007(6) 0.0149(7) -0.0074(6)
C15 0.0293(7) 0.0226(6) 0.0187(6) 0.0007(5) 0.0073(5) -0.0027(5)
C16 0.0266(6) 0.0176(6) 0.0196(6) -0.0009(5) 0.0091(5) -0.0008(5)
C17 0.0279(7) 0.0226(7) 0.0246(7) -0.0024(5) 0.0065(5) 0.0023(5)
C18 0.0380(8) 0.0261(7) 0.0397(9) -0.0037(6) 0.0089(7) 0.0086(6)
C19 0.058(4) 0.045(3) 0.053(3) -0.008(2) -0.009(3) 0.022(2)
C19A 0.048(4) 0.035(3) 0.042(3) 0.014(2) 0.001(3) 0.009(3)
C20 0.0327(7) 0.0390(9) 0.0284(8) -0.0024(6) 0.0025(6) 0.0057(6)
C21 0.0272(6) 0.0167(6) 0.0203(6) -0.0001(5) 0.0084(5) -0.0008(5)
C22 0.0272(7) 0.0270(7) 0.0253(7) -0.0012(5) 0.0114(5) -0.0022(5)
C23 0.0371(8) 0.0372(8) 0.0238(7) -0.0033(6) 0.0143(6) -0.0028(6)
C24 0.0352(8) 0.0385(8) 0.0216(7) -0.0016(6) 0.0058(6) -0.0049(6)
C25 0.0269(7) 0.0289(7) 0.0289(7) 0.0006(6) 0.0059(6) -0.0033(5)
C26 0.0291(7) 0.0231(7) 0.0255(7) -0.0011(5) 0.0129(6) -0.0017(5)
C27 0.0228(6) 0.0187(6) 0.0206(6) -0.0003(5) 0.0060(5) -0.0009(5)
C28 0.0275(6) 0.0178(6) 0.0252(7) 0.0007(5) 0.0122(5) 0.0014(5)
C29 0.0297(7) 0.0223(7) 0.0298(7) -0.0001(5) 0.0134(6) -0.0020(5)
C30 0.0285(7) 0.0313(8) 0.0311(8) -0.0008(6) 0.0075(6) -0.0036(6)
C31 0.0386(8) 0.0381(9) 0.0431(10) -0.0028(7) 0.0069(7) -0.0141(7)
C32 0.0373(8) 0.0303(8) 0.0400(9) 0.0007(6) 0.0161(7) -0.0099(6)
C33 0.0318(7) 0.0149(6) 0.0256(7) 0.0007(5) 0.0115(6) 0.0019(5)
C34 0.0371(8) 0.0255(7) 0.0322(8) 0.0033(6) 0.0174(6) 0.0025(6)
C35 0.0556(10) 0.0322(8) 0.0325(8) 0.0062(6) 0.0230(7) 0.0038(7)
C36 0.0550(10) 0.0308(8) 0.0265(8) 0.0052(6) 0.0089(7) 0.0055(7)
C37 0.0372(8) 0.0270(7) 0.0327(8) 0.0015(6) 0.0051(6) 0.0047(6)
C38 0.0321(7) 0.0204(6) 0.0280(7) 0.0006(5) 0.0113(6) 0.0025(5)

loop_
_atom_type_symbol
_atom_type_description
_atom_type_scat_dispersion_real
_atom_type_scat_dispersion_imag
_atom_type_scat_source
C C 0.0033 0.0016 'International Tables Vol C Tables 4.2.6.8 and 6.1.1.4'
H H 0.0000 0.0000 'International Tables Vol C Tables 4.2.6.8 and 6.1.1.4'

loop_
_geom_angle_atom_site_label_1
_geom_angle_atom_site_label_2
_geom_angle_atom_site_label_3
_geom_angle
C2 C1 C6 120.43(15)
C3 C2 C1 120.05(16)
C4 C3 C2 119.99(15)
C3 C4 C5 120.60(17)
C4 C5 C6 119.94(16)
C1 C6 C5 118.99(13)
C1 C6 C7 121.12(14)
C5 C6 C7 119.83(14)
C8 C7 C6 175.00(15)
C7 C8 C9 177.37(15)
C27 C9 C8 125.56(13)
C27 C9 C10 110.20(11)
C8 C9 C10 124.18(12)
C11 C10 C15 121.57(13)
C11 C10 C9 130.43(13)
C15 C10 C9 107.97(12)
C10 C11 C12 118.23(14)
C13 C12 C11 120.75(14)
C12 C13 C14 120.76(14)
C15 C14 C13 119.19(14)
C14 C15 C10 119.49(13)
C14 C15 C16 130.16(13)
C10 C15 C16 110.33(11)
C15 C16 C21 112.18(10)
C15 C16 C27 101.35(10)
C21 C16 C27 110.80(10)
C15 C16 C17 112.84(11)
C21 C16 C17 111.29(11)
C27 C16 C17 107.89(10)
C18 C17 C16 118.88(11)
C18 C17 C20 89.12(10)
C16 C17 C20 118.16(12)
C19 C18 C19A 22.6(3)
C19 C18 C17 88.7(3)
C19A C18 C17 89.1(3)
C18 C19 C20 90.0(3)
C20 C19A C18 90.8(4)
C19A C20 C19 22.7(3)
C19A C20 C17 90.0(3)
C19 C20 C17 88.0(3)
C22 C21 C26 118.05(12)
C22 C21 C16 121.30(12)
C26 C21 C16 120.45(12)
C23 C22 C21 121.02(13)
C24 C23 C22 120.01(14)
C25 C24 C23 119.74(13)
C24 C25 C26 120.24(13)
C25 C26 C21 120.91(13)
C9 C27 C28 125.06(12)
C9 C27 C16 110.11(11)
C28 C27 C16 124.77(11)
C29 C28 C27 119.78(12)
C29 C28 C33 121.59(12)
C27 C28 C33 118.46(11)
C28 C29 C30 134.19(13)
C28 C29 C32 133.28(13)
C30 C29 C32 91.47(11)
C29 C30 C31 87.58(11)
C30 C31 C32 89.16(11)
C29 C32 C31 87.45(12)
C38 C33 C34 118.20(13)
C38 C33 C28 120.04(12)
C34 C33 C28 121.76(12)
C35 C34 C33 120.51(14)
C36 C35 C34 120.39(15)
C37 C36 C35 119.82(14)
C36 C37 C38 120.02(14)
C37 C38 C33 121.04(14)

loop_
_geom_bond_atom_site_label_1
_geom_bond_atom_site_label_2
_geom_bond_distance
C1 C2 1.384(2)
C1 C6 1.391(2)
C2 C3 1.378(3)
C3 C4 1.373(3)
C4 C5 1.385(2)
C5 C6 1.391(2)
C6 C7 1.4375(19)
C7 C8 1.1972(19)
C8 C9 1.4257(18)
C9 C27 1.3549(19)
C9 C10 1.4709(19)
C10 C11 1.384(2)
C10 C15 1.3998(19)
C11 C12 1.391(2)
C12 C13 1.385(2)
C13 C14 1.390(2)
C14 C15 1.3872(19)
C15 C16 1.5181(19)
C16 C21 1.5352(17)
C16 C27 1.5471(17)
C16 C17 1.5504(18)
C17 C18 1.5498(19)
C17 C20 1.5511(19)
C18 C19 1.528(6)
C18 C19A 1.540(8)
C19 C20 1.548(6)
C19A C20 1.515(8)
C21 C22 1.3907(19)
C21 C26 1.3938(18)
C22 C23 1.3875(19)
C23 C24 1.383(2)
C24 C25 1.378(2)
C25 C26 1.3856(19)
C27 C28 1.4838(18)
C28 C29 1.3408(18)
C28 C33 1.4907(18)
C29 C30 1.5167(19)
C29 C32 1.5178(19)
C30 C31 1.547(2)
C31 C32 1.549(2)
C33 C38 1.3955(19)
C33 C34 1.396(2)
C34 C35 1.387(2)
C35 C36 1.381(2)
C36 C37 1.380(2)
C37 C38 1.385(2)
